data_4326753
loop_
_publ_author_name
'Ting Zhu'
'Truman C. Wambach'
'Michael D. Fryzuk'

_publ_contact_author_email fryzuk@chem.ubc.ca
_publ_contact_author_name 'Michael D. Fryzuk'
_publ_section_title
;
 New Cyclopentenyl-Linked [NPN] Ligands and Their Coordination Chemistry
 with Zirconium: Synthesis of a Dinuclear Side-On-Bound Dinitrogen Complex
;
_journal_name_full 'Inorganic Chemistry'
_journal_page_first 11212
_journal_page_last 11221
_journal_paper_doi 10.1021/ic201762r
_journal_volume 50
_journal_year 2011
_chemical_formula_sum 'C40 H53 N2 P'
_chemical_formula_weight 592.81
_chemical_name_systematic
;
 ?
;
_space_group_IT_number 14
_symmetry_cell_setting monoclinic
_symmetry_space_group_name_Hall '-P 2ybc'
_symmetry_space_group_name_H-M 'P 1 21/c 1'
_atom_sites_solution_hydrogens geom
_atom_sites_solution_primary direct
_atom_sites_solution_secondary difmap
_audit_creation_method SHELXL-97
_cell_angle_alpha 90.00
_cell_angle_beta 91.872(7)
_cell_angle_gamma 90.00
_cell_formula_units_Z 4
_cell_length_a 15.258(3)
_cell_length_b 10.699(2)
_cell_length_c 21.645(6)
_cell_measurement_reflns_used 6079
_cell_measurement_temperature 293(2)
_cell_measurement_theta_max 24.8
_cell_measurement_theta_min 1.3
_cell_volume 3531.6(14)
_computing_structure_refinement 'SHELXL-97 (Sheldrick, 2008)'
_diffrn_ambient_temperature 293(2)
_diffrn_measured_fraction_theta_full 0.996
_diffrn_measured_fraction_theta_max 0.996
_diffrn_measurement_device_type 'Bruker X8 APEX II'
_diffrn_measurement_method 'area detector'
_diffrn_radiation_monochromator graphite
_diffrn_radiation_source 'fine-focus sealed tube'
_diffrn_radiation_type MoK\a
_diffrn_radiation_wavelength 0.71073
_diffrn_reflns_av_R_equivalents 0.0523
_diffrn_reflns_av_sigmaI/netI 0.0469
_diffrn_reflns_limit_h_max 16
_diffrn_reflns_limit_h_min -17
_diffrn_reflns_limit_k_max 12
_diffrn_reflns_limit_k_min -11
_diffrn_reflns_limit_l_max 25
_diffrn_reflns_limit_l_min -25
_diffrn_reflns_number 24625
_diffrn_reflns_theta_full 24.84
_diffrn_reflns_theta_max 24.84
_diffrn_reflns_theta_min 1.34
_exptl_absorpt_coefficient_mu 0.107
_exptl_absorpt_correction_T_max .985
_exptl_absorpt_correction_T_min .973
_exptl_absorpt_correction_type multi-scan
_exptl_crystal_colour colourless
_exptl_crystal_density_diffrn 1.115
_exptl_crystal_description prism
_exptl_crystal_F_000 1288
_exptl_crystal_size_max 0.26
_exptl_crystal_size_mid 0.24
_exptl_crystal_size_min 0.14
_refine_diff_density_max 0.881
_refine_diff_density_min -0.648
_refine_diff_density_rms 0.048
_refine_ls_extinction_method none
_refine_ls_goodness_of_fit_ref 1.024
_refine_ls_hydrogen_treatment mixed
_refine_ls_matrix_type full
_refine_ls_number_parameters 404
_refine_ls_number_reflns 6079
_refine_ls_number_restraints 6
_refine_ls_restrained_S_all 1.023
_refine_ls_R_factor_all 0.0654
_refine_ls_R_factor_gt 0.0462
_refine_ls_shift/su_max 0.001
_refine_ls_shift/su_mean 0.000
_refine_ls_structure_factor_coef Fsqd
_refine_ls_weighting_details 'calc w=1/[\s^2^(Fo^2^)+(0.0323P)^2^+3.5627P] where P=(Fo^2^+2Fc^2^)/3'
_refine_ls_weighting_scheme calc
_refine_ls_wR_factor_gt 0.1056
_refine_ls_wR_factor_ref 0.1171
_reflns_number_gt 4716
_reflns_number_total 6079
_reflns_threshold_expression >2\s(I)
_cod_data_source_file ic201762r_si_002_6.cif
_cod_data_source_block mf834_0m
_cod_original_cell_volume 3531.5(14)
_cod_database_code 4326753

loop_
_symmetry_equiv_pos_as_xyz
'x, y, z'
'-x, y+1/2, -z+1/2'
'-x, -y, -z'
'x, -y-1/2, z-1/2'

loop_
_atom_site_label
_atom_site_type_symbol
_atom_site_fract_x
_atom_site_fract_y
_atom_site_fract_z
_atom_site_U_iso_or_equiv
_atom_site_adp_type
_atom_site_occupancy
_atom_site_symmetry_multiplicity
_atom_site_calc_flag
_atom_site_refinement_flags
P1 P 0.69914(3) 0.12851(5) 0.15077(2) 0.01908(14) Uani 1 1 d .
N1 N 0.86851(11) -0.09073(16) 0.13022(8) 0.0217(4) Uani 1 1 d .
N2 N 0.65572(11) 0.13958(16) 0.29760(8) 0.0205(4) Uani 1 1 d .
C6 C 0.72711(13) 0.18775(19) 0.27880(9) 0.0202(4) Uani 1 1 d .
C23 C 0.94148(13) -0.27415(19) 0.08491(10) 0.0227(5) Uani 1 1 d .
C25 C 0.56819(13) 0.2842(2) 0.36221(10) 0.0239(5) Uani 1 1 d .
C16 C 0.59755(14) 0.3426(2) 0.15042(10) 0.0243(5) Uani 1 1 d .
H16 H 0.5564 0.2884 0.1664 0.029 Uiso 1 1 calc R
C24 C 0.62079(13) 0.1757(2) 0.35601(9) 0.0216(5) Uani 1 1 d .
C37 C 0.54810(15) 0.3727(2) 0.30822(11) 0.0274(5) Uani 1 1 d .
H37 H 0.5886 0.3530 0.2754 0.033 Uiso 1 1 calc R
C18 C 0.89066(13) -0.22201(19) 0.13222(10) 0.0207(5) Uani 1 1 d .
C290 C 0.63353(14) 0.0916(2) 0.40639(10) 0.0243(5) Uani 1 1 d .
C8 C 0.85942(13) 0.2160(2) 0.21964(10) 0.0241(5) Uani 1 1 d .
H8A H 0.9075 0.1645 0.2061 0.029 Uiso 1 1 calc R
H8B H 0.8524 0.2866 0.1918 0.029 Uiso 1 1 calc R
C40 C 0.69196(15) -0.0232(2) 0.39979(10) 0.0292(5) Uani 1 1 d .
H40 H 0.6966 -0.0400 0.3555 0.035 Uiso 1 1 calc R
C5 C 0.74012(14) -0.1293(2) 0.05546(11) 0.0263(5) Uani 1 1 d .
H5A H 0.7723 -0.1859 0.0295 0.032 Uiso 1 1 calc R
H5B H 0.7005 -0.1777 0.0801 0.032 Uiso 1 1 calc R
C3 C 0.73156(15) 0.0907(2) 0.02525(10) 0.0277(5) Uani 1 1 d .
H3A H 0.6875 0.1560 0.0242 0.033 Uiso 1 1 calc R
H3B H 0.7730 0.1068 -0.0069 0.033 Uiso 1 1 calc R
C19 C 0.86879(13) -0.29320(19) 0.18488(10) 0.0219(5) Uani 1 1 d .
C21 C 0.94676(14) -0.4703(2) 0.14204(10) 0.0254(5) Uani 1 1 d .
H21 H 0.9652 -0.5530 0.1452 0.030 Uiso 1 1 calc R
C27 C 0.54272(14) 0.2244(2) 0.46937(10) 0.0307(5) Uani 1 1 d .
H27 H 0.5168 0.2409 0.5068 0.037 Uiso 1 1 calc R
C2 C 0.77934(14) 0.08520(19) 0.08976(10) 0.0201(5) Uani 1 1 d .
C1 C 0.80290(13) -0.05313(19) 0.09681(10) 0.0204(5) Uani 1 1 d .
C11 C 0.67928(13) 0.29566(19) 0.13340(9) 0.0200(4) Uani 1 1 d .
C12 C 0.73907(14) 0.37937(19) 0.10774(9) 0.0212(5) Uani 1 1 d .
H12 H 0.7929 0.3499 0.0950 0.025 Uiso 1 1 calc R
C31 C 0.81852(14) -0.2326(2) 0.23712(10) 0.0241(5) Uani 1 1 d .
H31 H 0.7771 -0.1728 0.2181 0.029 Uiso 1 1 calc R
C9 C 0.87619(14) 0.2605(2) 0.28692(10) 0.0260(5) Uani 1 1 d .
H9A H 0.9037 0.1953 0.3120 0.031 Uiso 1 1 calc R
H9B H 0.9130 0.3343 0.2884 0.031 Uiso 1 1 calc R
C7 C 0.77355(14) 0.1391(2) 0.22172(10) 0.0204(5) Uani 1 1 d .
C20 C 0.89821(14) -0.4176(2) 0.18876(10) 0.0245(5) Uani 1 1 d .
H20 H 0.8850 -0.4654 0.2231 0.029 Uiso 1 1 calc R
C30 C 0.88265(16) -0.1581(2) 0.27928(11) 0.0316(5) Uani 1 1 d .
H30A H 0.9240 -0.2143 0.2989 0.047 Uiso 1 1 calc R
H30B H 0.8506 -0.1151 0.3103 0.047 Uiso 1 1 calc R
H30C H 0.9134 -0.0983 0.2550 0.047 Uiso 1 1 calc R
C22 C 0.96785(14) -0.3997(2) 0.09053(10) 0.0247(5) Uani 1 1 d .
H22 H 0.9998 -0.4361 0.0594 0.030 Uiso 1 1 calc R
C34 C 0.97277(14) -0.1926(2) 0.03173(10) 0.0271(5) Uani 1 1 d .
H34 H 0.9247 -0.1360 0.0197 0.033 Uiso 1 1 calc R
C10 C 0.78306(14) 0.2900(2) 0.30878(11) 0.0268(5) Uani 1 1 d .
H10A H 0.7808 0.2863 0.3535 0.032 Uiso 1 1 calc R
H10B H 0.7640 0.3720 0.2949 0.032 Uiso 1 1 calc R
C13 C 0.71889(15) 0.5062(2) 0.10101(10) 0.0256(5) Uani 1 1 d .
H13 H 0.7592 0.5606 0.0842 0.031 Uiso 1 1 calc R
C38 C 0.45371(15) 0.3500(2) 0.28243(11) 0.0318(5) Uani 1 1 d .
H38A H 0.4481 0.2650 0.2686 0.048 Uiso 1 1 calc R
H38B H 0.4416 0.4054 0.2483 0.048 Uiso 1 1 calc R
H38C H 0.4128 0.3654 0.3143 0.048 Uiso 1 1 calc R
C15 C 0.57704(15) 0.4690(2) 0.14385(10) 0.0290(5) Uani 1 1 d .
H15 H 0.5227 0.4985 0.1557 0.035 Uiso 1 1 calc R
C28 C 0.59386(14) 0.1182(2) 0.46251(10) 0.0289(5) Uani 1 1 d .
H28 H 0.6019 0.0637 0.4957 0.035 Uiso 1 1 calc R
C26 C 0.53054(14) 0.3059(2) 0.41980(10) 0.0296(5) Uani 1 1 d .
H26 H 0.4965 0.3771 0.4248 0.035 Uiso 1 1 calc R
C32 C 0.76496(16) -0.3255(2) 0.27499(11) 0.0337(6) Uani 1 1 d .
H32A H 0.7298 -0.3766 0.2475 0.050 Uiso 1 1 calc R
H32B H 0.7276 -0.2802 0.3019 0.050 Uiso 1 1 calc R
H32C H 0.8041 -0.3776 0.2992 0.050 Uiso 1 1 calc R
C14 C 0.63777(15) 0.5510(2) 0.11964(10) 0.0285(5) Uani 1 1 d .
H14 H 0.6245 0.6355 0.1158 0.034 Uiso 1 1 calc R
C36 C 0.56113(17) 0.5112(2) 0.32588(13) 0.0391(6) Uani 1 1 d .
H36A H 0.5183 0.5349 0.3552 0.059 Uiso 1 1 calc R
H36B H 0.5542 0.5622 0.2895 0.059 Uiso 1 1 calc R
H36C H 0.6189 0.5228 0.3438 0.059 Uiso 1 1 calc R
C39 C 0.78519(16) 0.0059(3) 0.42592(12) 0.0394(6) Uani 1 1 d .
H39A H 0.8095 0.0741 0.4033 0.059 Uiso 1 1 calc R
H39B H 0.8216 -0.0665 0.4219 0.059 Uiso 1 1 calc R
H39C H 0.7823 0.0284 0.4688 0.059 Uiso 1 1 calc R
C35 C 0.99847(18) -0.2643(2) -0.02636(12) 0.0422(7) Uani 1 1 d .
H35A H 1.0501 -0.3130 -0.0173 0.063 Uiso 1 1 calc R
H35B H 1.0100 -0.2061 -0.0589 0.063 Uiso 1 1 calc R
H35C H 0.9513 -0.3187 -0.0393 0.063 Uiso 1 1 calc R
C41 C 0.65505(17) -0.1417(2) 0.42975(12) 0.0393(6) Uani 1 1 d .
H41A H 0.6520 -0.1293 0.4736 0.059 Uiso 1 1 calc R
H41B H 0.6927 -0.2113 0.4218 0.059 Uiso 1 1 calc R
H41C H 0.5974 -0.1583 0.4126 0.059 Uiso 1 1 calc R
C33 C 1.04992(17) -0.1118(2) 0.05596(13) 0.0422(7) Uani 1 1 d .
H33A H 1.0317 -0.0627 0.0904 0.063 Uiso 1 1 calc R
H33B H 1.0685 -0.0573 0.0237 0.063 Uiso 1 1 calc R
H33C H 1.0978 -0.1649 0.0690 0.063 Uiso 1 1 calc R
C4 C 0.6901(3) -0.0344(3) 0.01656(17) 0.0803(13) Uani 1 1 d U
H4A1 H 0.6909 -0.0582 -0.0267 0.096 Uiso 1 1 calc R
H4A2 H 0.6295 -0.0314 0.0288 0.096 Uiso 1 1 calc R
H2 H 0.8323(14) 0.138(2) 0.0934(9) 0.018(5) Uiso 1 1 d .
H7 H 0.7878(14) 0.054(2) 0.2303(10) 0.024(6) Uiso 1 1 d .

loop_
_atom_site_aniso_label
_atom_site_aniso_U_11
_atom_site_aniso_U_22
_atom_site_aniso_U_33
_atom_site_aniso_U_23
_atom_site_aniso_U_13
_atom_site_aniso_U_12
P1 0.0173(3) 0.0130(3) 0.0269(3) 0.0008(2) 0.0004(2) 0.0004(2)
N1 0.0232(10) 0.0123(9) 0.0297(10) 0.0020(7) 0.0003(8) 0.0030(8)
N2 0.0198(9) 0.0173(9) 0.0243(9) 0.0035(7) -0.0014(7) -0.0013(8)
C6 0.0207(11) 0.0141(10) 0.0253(11) 0.0061(9) -0.0048(9) 0.0020(9)
C23 0.0178(11) 0.0175(11) 0.0324(12) 0.0017(9) -0.0044(9) 0.0006(9)
C25 0.0171(11) 0.0233(12) 0.0313(12) -0.0014(9) 0.0003(9) -0.0062(9)
C16 0.0209(11) 0.0232(12) 0.0284(12) -0.0008(9) -0.0039(9) 0.0034(9)
C24 0.0159(10) 0.0233(11) 0.0254(11) -0.0008(9) -0.0019(8) -0.0090(9)
C37 0.0247(12) 0.0229(12) 0.0348(13) 0.0005(10) 0.0045(10) 0.0011(10)
C18 0.0167(10) 0.0134(10) 0.0314(11) -0.0007(9) -0.0068(9) 0.0000(9)
C290 0.0185(11) 0.0273(12) 0.0269(11) 0.0033(9) -0.0044(9) -0.0076(10)
C8 0.0173(11) 0.0254(12) 0.0297(12) 0.0058(9) 0.0004(9) 0.0024(9)
C40 0.0309(13) 0.0301(13) 0.0264(12) 0.0065(10) -0.0028(10) -0.0024(11)
C5 0.0241(12) 0.0175(11) 0.0370(13) -0.0003(10) -0.0028(10) 0.0012(9)
C3 0.0327(13) 0.0230(12) 0.0276(12) 0.0028(9) 0.0019(10) 0.0065(10)
C19 0.0184(11) 0.0165(11) 0.0304(11) 0.0004(9) -0.0058(9) -0.0018(9)
C21 0.0237(11) 0.0124(11) 0.0397(13) 0.0017(9) -0.0059(10) 0.0019(9)
C27 0.0240(12) 0.0438(15) 0.0245(12) -0.0056(10) 0.0034(9) -0.0089(11)
C2 0.0188(11) 0.0129(10) 0.0287(11) 0.0022(9) 0.0017(9) 0.0029(9)
C1 0.0195(11) 0.0146(10) 0.0272(11) 0.0016(9) 0.0040(9) 0.0023(9)
C11 0.0215(11) 0.0149(10) 0.0230(11) -0.0008(8) -0.0062(8) 0.0019(9)
C12 0.0218(11) 0.0176(11) 0.0240(11) 0.0010(9) -0.0043(9) 0.0036(9)
C31 0.0239(12) 0.0183(11) 0.0300(12) 0.0017(9) -0.0020(9) 0.0005(9)
C9 0.0214(11) 0.0239(12) 0.0326(12) 0.0046(10) -0.0024(9) -0.0026(10)
C7 0.0209(11) 0.0127(11) 0.0277(11) 0.0049(9) -0.0006(9) 0.0027(9)
C20 0.0243(12) 0.0169(11) 0.0320(12) 0.0053(9) -0.0054(9) -0.0026(9)
C30 0.0335(13) 0.0264(13) 0.0346(13) -0.0037(10) -0.0030(10) 0.0014(11)
C22 0.0191(11) 0.0196(11) 0.0352(12) -0.0021(9) -0.0028(9) 0.0030(9)
C34 0.0234(12) 0.0198(12) 0.0383(13) 0.0057(10) 0.0015(10) 0.0060(10)
C10 0.0247(12) 0.0221(12) 0.0335(12) -0.0017(10) 0.0010(10) -0.0034(10)
C13 0.0334(13) 0.0186(11) 0.0243(11) 0.0025(9) -0.0078(9) -0.0026(10)
C38 0.0301(13) 0.0254(13) 0.0399(14) 0.0023(10) -0.0004(10) 0.0024(10)
C15 0.0273(12) 0.0282(13) 0.0314(12) -0.0032(10) -0.0043(10) 0.0129(11)
C28 0.0235(12) 0.0368(14) 0.0261(12) 0.0051(10) -0.0037(9) -0.0106(11)
C26 0.0216(11) 0.0323(13) 0.0351(13) -0.0074(10) 0.0045(10) -0.0031(10)
C32 0.0355(14) 0.0276(13) 0.0381(13) 0.0006(11) 0.0041(11) -0.0041(11)
C14 0.0392(14) 0.0167(11) 0.0289(12) -0.0026(9) -0.0114(10) 0.0103(10)
C36 0.0402(15) 0.0253(13) 0.0523(16) 0.0022(11) 0.0080(12) -0.0048(12)
C39 0.0299(14) 0.0486(16) 0.0395(14) 0.0065(12) -0.0031(11) 0.0035(12)
C35 0.0467(16) 0.0366(15) 0.0441(15) 0.0071(12) 0.0131(13) 0.0018(13)
C41 0.0427(15) 0.0321(14) 0.0430(15) 0.0124(11) -0.0006(12) 0.0007(12)
C33 0.0361(14) 0.0327(14) 0.0575(17) 0.0185(13) -0.0038(12) -0.0080(12)
C4 0.114(3) 0.0260(16) 0.096(3) 0.0108(16) -0.076(2) -0.0092(18)

loop_
_atom_type_symbol
_atom_type_description
_atom_type_scat_dispersion_real
_atom_type_scat_dispersion_imag
_atom_type_scat_source
C C 0.0033 0.0016 'International Tables Vol C Tables 4.2.6.8 and 6.1.1.4'
H H 0.0000 0.0000 'International Tables Vol C Tables 4.2.6.8 and 6.1.1.4'
N N 0.0061 0.0033 'International Tables Vol C Tables 4.2.6.8 and 6.1.1.4'
P P 0.1023 0.0942 'International Tables Vol C Tables 4.2.6.8 and 6.1.1.4'

loop_
_geom_angle_atom_site_label_1
_geom_angle_atom_site_label_2
_geom_angle_atom_site_label_3
_geom_angle
C11 P1 C7 101.41(9)
C11 P1 C2 101.58(9)
C7 P1 C2 101.42(10)
C1 N1 C18 120.00(18)
C6 N2 C24 120.85(18)
N2 C6 C10 128.63(19)
N2 C6 C7 122.55(19)
C10 C6 C7 108.67(17)
C22 C23 C18 118.3(2)
C22 C23 C34 120.90(19)
C18 C23 C34 120.59(18)
C26 C25 C24 117.8(2)
C26 C25 C37 119.8(2)
C24 C25 C37 122.30(19)
C15 C16 C11 121.2(2)
C15 C16 H16 119.4
C11 C16 H16 119.4
C25 C24 C290 120.54(19)
C25 C24 N2 121.90(18)
C290 C24 N2 117.27(19)
C25 C37 C36 112.66(19)
C25 C37 C38 109.87(18)
C36 C37 C38 110.57(19)
C25 C37 H37 107.9
C36 C37 H37 107.9
C38 C37 H37 107.9
C23 C18 C19 121.13(19)
C23 C18 N1 119.57(18)
C19 C18 N1 118.98(18)
C28 C290 C24 118.9(2)
C28 C290 C40 120.9(2)
C24 C290 C40 120.17(19)
C9 C8 C7 104.49(17)
C9 C8 H8A 110.9
C7 C8 H8A 110.9
C9 C8 H8B 110.9
C7 C8 H8B 110.9
H8A C8 H8B 108.9
C290 C40 C41 113.58(19)
C290 C40 C39 109.68(19)
C41 C40 C39 110.9(2)
C290 C40 H40 107.5
C41 C40 H40 107.5
C39 C40 H40 107.5
C4 C5 C1 105.31(18)
C4 C5 H5A 110.7
C1 C5 H5A 110.7
C4 C5 H5B 110.7
C1 C5 H5B 110.7
H5A C5 H5B 108.8
C4 C3 C2 105.31(19)
C4 C3 H3A 110.7
C2 C3 H3A 110.7
C4 C3 H3B 110.7
C2 C3 H3B 110.7
H3A C3 H3B 108.8
C20 C19 C18 118.21(19)
C20 C19 C31 121.56(19)
C18 C19 C31 120.16(18)
C20 C21 C22 120.2(2)
C20 C21 H21 119.9
C22 C21 H21 119.9
C28 C27 C26 119.5(2)
C28 C27 H27 120.3
C26 C27 H27 120.3
C1 C2 C3 103.18(17)
C1 C2 P1 108.87(14)
C3 C2 P1 108.87(14)
C1 C2 H2 110.7(12)
C3 C2 H2 114.1(12)
P1 C2 H2 110.7(12)
N1 C1 C5 128.89(18)
N1 C1 C2 122.50(19)
C5 C1 C2 108.51(17)
C16 C11 C12 117.96(19)
C16 C11 P1 115.68(16)
C12 C11 P1 126.30(16)
C13 C12 C11 121.1(2)
C13 C12 H12 119.5
C11 C12 H12 119.5
C19 C31 C30 109.46(18)
C19 C31 C32 114.03(18)
C30 C31 C32 110.91(18)
C19 C31 H31 107.4
C30 C31 H31 107.4
C32 C31 H31 107.4
C10 C9 C8 103.06(17)
C10 C9 H9A 111.2
C8 C9 H9A 111.2
C10 C9 H9B 111.2
C8 C9 H9B 111.2
H9A C9 H9B 109.1
C6 C7 C8 104.87(17)
C6 C7 P1 113.26(14)
C8 C7 P1 119.76(15)
C6 C7 H7 105.9(13)
C8 C7 H7 108.9(13)
P1 C7 H7 103.4(13)
C21 C20 C19 121.1(2)
C21 C20 H20 119.5
C19 C20 H20 119.5
C31 C30 H30A 109.5
C31 C30 H30B 109.5
H30A C30 H30B 109.5
C31 C30 H30C 109.5
H30A C30 H30C 109.5
H30B C30 H30C 109.5
C21 C22 C23 121.0(2)
C21 C22 H22 119.5
C23 C22 H22 119.5
C23 C34 C35 115.09(19)
C23 C34 C33 108.51(19)
C35 C34 C33 110.3(2)
C23 C34 H34 107.5
C35 C34 H34 107.5
C33 C34 H34 107.5
C6 C10 C9 103.39(17)
C6 C10 H10A 111.1
C9 C10 H10A 111.1
C6 C10 H10B 111.1
C9 C10 H10B 111.1
H10A C10 H10B 109.1
C12 C13 C14 119.8(2)
C12 C13 H13 120.1
C14 C13 H13 120.1
C37 C38 H38A 109.5
C37 C38 H38B 109.5
H38A C38 H38B 109.5
C37 C38 H38C 109.5
H38A C38 H38C 109.5
H38B C38 H38C 109.5
C14 C15 C16 120.0(2)
C14 C15 H15 120.0
C16 C15 H15 120.0
C27 C28 C290 121.2(2)
C27 C28 H28 119.4
C290 C28 H28 119.4
C27 C26 C25 122.1(2)
C27 C26 H26 119.0
C25 C26 H26 119.0
C31 C32 H32A 109.5
C31 C32 H32B 109.5
H32A C32 H32B 109.5
C31 C32 H32C 109.5
H32A C32 H32C 109.5
H32B C32 H32C 109.5
C15 C14 C13 120.0(2)
C15 C14 H14 120.0
C13 C14 H14 120.0
C37 C36 H36A 109.5
C37 C36 H36B 109.5
H36A C36 H36B 109.5
C37 C36 H36C 109.5
H36A C36 H36C 109.5
H36B C36 H36C 109.5
C40 C39 H39A 109.5
C40 C39 H39B 109.5
H39A C39 H39B 109.5
C40 C39 H39C 109.5
H39A C39 H39C 109.5
H39B C39 H39C 109.5
C34 C35 H35A 109.5
C34 C35 H35B 109.5
H35A C35 H35B 109.5
C34 C35 H35C 109.5
H35A C35 H35C 109.5
H35B C35 H35C 109.5
C40 C41 H41A 109.5
C40 C41 H41B 109.5
H41A C41 H41B 109.5
C40 C41 H41C 109.5
H41A C41 H41C 109.5
H41B C41 H41C 109.5
C34 C33 H33A 109.5
C34 C33 H33B 109.5
H33A C33 H33B 109.5
C34 C33 H33C 109.5
H33A C33 H33C 109.5
H33B C33 H33C 109.5
C3 C4 C5 109.2(2)
C3 C4 H4A1 109.8
C5 C4 H4A1 109.8
C3 C4 H4A2 109.8
C5 C4 H4A2 109.8
H4A1 C4 H4A2 108.3

loop_
_geom_bond_atom_site_label_1
_geom_bond_atom_site_label_2
_geom_bond_distance
P1 C11 1.850(2)
P1 C7 1.883(2)
P1 C2 1.887(2)
N1 C1 1.280(3)
N1 C18 1.445(3)
N2 C6 1.283(3)
N2 C24 1.441(3)
C6 C10 1.520(3)
C6 C7 1.535(3)
C23 C22 1.406(3)
C23 C18 1.419(3)
C23 C34 1.533(3)
C25 C26 1.409(3)
C25 C24 1.420(3)
C25 C37 1.527(3)
C16 C15 1.394(3)
C16 C11 1.405(3)
C16 H16 0.9300
C24 C290 1.422(3)
C37 C36 1.542(3)
C37 C38 1.547(3)
C37 H37 0.9800
C18 C19 1.420(3)
C290 C28 1.404(3)
C290 C40 1.527(3)
C8 C9 1.545(3)
C8 C7 1.549(3)
C8 H8A 0.9700
C8 H8B 0.9700
C40 C41 1.539(3)
C40 C39 1.545(3)
C40 H40 0.9800
C5 C4 1.510(3)
C5 C1 1.525(3)
C5 H5A 0.9700
C5 H5B 0.9700
C3 C4 1.490(4)
C3 C2 1.555(3)
C3 H3A 0.9700
C3 H3B 0.9700
C19 C20 1.406(3)
C19 C31 1.531(3)
C21 C20 1.392(3)
C21 C22 1.393(3)
C21 H21 0.9300
C27 C28 1.389(3)
C27 C26 1.390(3)
C27 H27 0.9300
C2 C1 1.529(3)
C2 H2 0.98(2)
C11 C12 1.406(3)
C12 C13 1.398(3)
C12 H12 0.9300
C31 C30 1.539(3)
C31 C32 1.540(3)
C31 H31 0.9800
C9 C10 1.545(3)
C9 H9A 0.9700
C9 H9B 0.9700
C7 H7 0.95(2)
C20 H20 0.9300
C30 H30A 0.9600
C30 H30B 0.9600
C30 H30C 0.9600
C22 H22 0.9300
C34 C35 1.535(3)
C34 C33 1.539(3)
C34 H34 0.9800
C10 H10A 0.9700
C10 H10B 0.9700
C13 C14 1.399(3)
C13 H13 0.9300
C38 H38A 0.9600
C38 H38B 0.9600
C38 H38C 0.9600
C15 C14 1.391(3)
C15 H15 0.9300
C28 H28 0.9300
C26 H26 0.9300
C32 H32A 0.9600
C32 H32B 0.9600
C32 H32C 0.9600
C14 H14 0.9300
C36 H36A 0.9600
C36 H36B 0.9600
C36 H36C 0.9600
C39 H39A 0.9600
C39 H39B 0.9600
C39 H39C 0.9600
C35 H35A 0.9600
C35 H35B 0.9600
C35 H35C 0.9600
C41 H41A 0.9600
C41 H41B 0.9600
C41 H41C 0.9600
C33 H33A 0.9600
C33 H33B 0.9600
C33 H33C 0.9600
C4 H4A1 0.9700
C4 H4A2 0.9700

loop_
_geom_torsion_atom_site_label_1
_geom_torsion_atom_site_label_2
_geom_torsion_atom_site_label_3
_geom_torsion_atom_site_label_4
_geom_torsion
C24 N2 C6 C10 -3.9(3)
C24 N2 C6 C7 171.10(18)
C26 C25 C24 C290 0.9(3)
C37 C25 C24 C290 -176.13(19)
C26 C25 C24 N2 174.47(19)
C37 C25 C24 N2 -2.5(3)
C6 N2 C24 C25 83.6(2)
C6 N2 C24 C290 -102.6(2)
C26 C25 C37 C36 49.8(3)
C24 C25 C37 C36 -133.3(2)
C26 C25 C37 C38 -74.0(3)
C24 C25 C37 C38 103.0(2)
C22 C23 C18 C19 1.7(3)
C34 C23 C18 C19 -173.57(19)
C22 C23 C18 N1 175.11(18)
C34 C23 C18 N1 -0.2(3)
C1 N1 C18 C23 82.7(2)
C1 N1 C18 C19 -103.7(2)
C25 C24 C290 C28 -0.5(3)
N2 C24 C290 C28 -174.44(18)
C25 C24 C290 C40 -178.55(19)
N2 C24 C290 C40 7.6(3)
C28 C290 C40 C41 42.8(3)
C24 C290 C40 C41 -139.3(2)
C28 C290 C40 C39 -82.0(2)
C24 C290 C40 C39 96.0(2)
C23 C18 C19 C20 -0.5(3)
N1 C18 C19 C20 -173.99(18)
C23 C18 C19 C31 176.40(19)
N1 C18 C19 C31 3.0(3)
C4 C3 C2 C1 29.2(3)
C4 C3 C2 P1 -86.3(2)
C11 P1 C2 C1 -179.43(14)
C7 P1 C2 C1 76.24(16)
C11 P1 C2 C3 -67.63(16)
C7 P1 C2 C3 -171.96(14)
C18 N1 C1 C5 -0.5(3)
C18 N1 C1 C2 -176.32(18)
C4 C5 C1 N1 -167.1(3)
C4 C5 C1 C2 9.1(3)
C3 C2 C1 N1 153.0(2)
P1 C2 C1 N1 -91.5(2)
C3 C2 C1 C5 -23.6(2)
P1 C2 C1 C5 91.93(18)
C15 C16 C11 C12 -1.9(3)
C15 C16 C11 P1 175.40(16)
C7 P1 C11 C16 -102.79(17)
C2 P1 C11 C16 152.87(16)
C7 P1 C11 C12 74.20(19)
C2 P1 C11 C12 -30.1(2)
C16 C11 C12 C13 1.8(3)
P1 C11 C12 C13 -175.10(16)
C20 C19 C31 C30 96.1(2)
C18 C19 C31 C30 -80.8(2)
C20 C19 C31 C32 -28.8(3)
C18 C19 C31 C32 154.3(2)
C7 C8 C9 C10 -37.9(2)
N2 C6 C7 C8 -175.39(18)
C10 C6 C7 C8 0.5(2)
N2 C6 C7 P1 52.3(2)
C10 C6 C7 P1 -131.83(15)
C9 C8 C7 C6 23.1(2)
C9 C8 C7 P1 151.64(15)
C11 P1 C7 C6 69.25(16)
C2 P1 C7 C6 173.71(14)
C11 P1 C7 C8 -55.32(18)
C2 P1 C7 C8 49.13(18)
C22 C21 C20 C19 0.6(3)
C18 C19 C20 C21 -0.6(3)
C31 C19 C20 C21 -177.53(19)
C20 C21 C22 C23 0.6(3)
C18 C23 C22 C21 -1.7(3)
C34 C23 C22 C21 173.5(2)
C22 C23 C34 C35 24.9(3)
C18 C23 C34 C35 -159.9(2)
C22 C23 C34 C33 -99.2(2)
C18 C23 C34 C33 75.9(2)
N2 C6 C10 C9 151.7(2)
C7 C6 C10 C9 -23.8(2)
C8 C9 C10 C6 37.7(2)
C11 C12 C13 C14 -0.4(3)
C11 C16 C15 C14 0.5(3)
C26 C27 C28 C290 0.0(3)
C24 C290 C28 C27 0.1(3)
C40 C290 C28 C27 178.1(2)
C28 C27 C26 C25 0.3(3)
C24 C25 C26 C27 -0.8(3)
C37 C25 C26 C27 176.3(2)
C16 C15 C14 C13 1.0(3)
C12 C13 C14 C15 -1.0(3)
C2 C3 C4 C5 -24.8(4)
C1 C5 C4 C3 10.0(4)
